data_1548787
loop_
_publ_author_name
'Kaoukabi, Hanane'
'Taourirte, Moha'
'Lazrek, Hassan B.'
'El Azhari, Mohamed'
'Saadi, Mohamed'
'El Ammari, Lahcen'

_publ_section_title
;
 5-Acetyl-6-methyl-4-phenyl-1-(prop-2-ynyl)-3,4-dihydropyrimidin-2(1<i>H</i>)-one
;
_journal_coeditor_code RZ4020
_journal_issue 12
_journal_name_full IUCrData
_journal_page_first x171802
_journal_paper_doi 10.1107/S2414314617018028
_journal_volume 2
_journal_year 2017
_chemical_formula_iupac 'C16 H16 N2 O2'
_chemical_formula_moiety 'C16 H16 N2 O2'
_chemical_formula_sum 'C16 H16 N2 O2'
_chemical_formula_weight 268.31
_chemical_melting_point 424
_chemical_name_systematic
;
5-Acetyl-6-methyl-4-phenyl-1-(prop-2-ynyl)-3,4-dihydropyrimidin-2(1<i>H</i>)-one
;
_space_group_crystal_system monoclinic
_space_group_IT_number 15
_space_group_name_Hall '-C 2yc'
_space_group_name_H-M_alt 'C 1 2/c 1'
_symmetry_space_group_name_Hall '-C 2yc'
_symmetry_space_group_name_H-M 'C 1 2/c 1'
_atom_sites_solution_hydrogens geom
_audit_creation_method SHELXL-2014/7
_cell_angle_alpha 90
_cell_angle_beta 100.363(4)
_cell_angle_gamma 90
_cell_formula_units_Z 8
_cell_length_a 22.656(2)
_cell_length_b 12.2607(12)
_cell_length_c 10.2189(10)
_cell_measurement_reflns_used 3614
_cell_measurement_temperature 296(2)
_cell_measurement_theta_max 28.699
_cell_measurement_theta_min 2.652
_cell_volume 2792.3(5)
_computing_cell_refinement
;
SAINT (Bruker, 2009)
;
_computing_data_collection
;
APEX2 (Bruker, 2009)
;
_computing_data_reduction
;
SAINT (Bruker, 2009)
;
_computing_molecular_graphics
;
ORTEP-3 for Windows (Farrugia, 2012)
;
_computing_publication_material
;
Mercury (Macrae <i>et al.</i>, 2008) and publCIF (Westrip, 2010)
;
_computing_structure_refinement
;
SHELXL2014 (Sheldrick, 2015b)
;
_computing_structure_solution
;
SHELXT2014 (Sheldrick, 2015a)
;
_diffrn_ambient_temperature 296(2)
_diffrn_measured_fraction_theta_full 0.999
_diffrn_measured_fraction_theta_max 0.999
_diffrn_measurement_device_type 'Bruker X8 APEX'
_diffrn_measurement_method '\f and \w scans'
_diffrn_radiation_monochromator graphite
_diffrn_radiation_source 'fine-focus sealed tube'
_diffrn_radiation_type MoK\a
_diffrn_radiation_wavelength 0.71073
_diffrn_reflns_av_R_equivalents 0.0472
_diffrn_reflns_limit_h_max 30
_diffrn_reflns_limit_h_min -30
_diffrn_reflns_limit_k_max 16
_diffrn_reflns_limit_k_min -16
_diffrn_reflns_limit_l_max 11
_diffrn_reflns_limit_l_min -13
_diffrn_reflns_number 38459
_diffrn_reflns_theta_full 25.242
_diffrn_reflns_theta_max 28.699
_diffrn_reflns_theta_min 2.652
_exptl_absorpt_coefficient_mu 0.085
_exptl_absorpt_correction_T_max 0.7466
_exptl_absorpt_correction_T_min 0.6449
_exptl_absorpt_correction_type multi-scan
_exptl_absorpt_process_details
;
(SADABS; Krause <i>et al.</i>, 2015)
;
_exptl_crystal_colour colourless
_exptl_crystal_density_diffrn 1.276
_exptl_crystal_description prism
_exptl_crystal_F_000 1136
_exptl_crystal_size_max 0.36
_exptl_crystal_size_mid 0.28
_exptl_crystal_size_min 0.22
_refine_diff_density_max 0.260
_refine_diff_density_min -0.227
_refine_ls_extinction_coef 0.0026(5)
_refine_ls_extinction_expression Fc^*^=kFc[1+0.001xFc^2^\l^3^/sin(2\q)]^-1/4^
_refine_ls_extinction_method
;
SHELXL2014 (Sheldrick, 2015b)
;
_refine_ls_goodness_of_fit_ref 1.024
_refine_ls_hydrogen_treatment constr
_refine_ls_matrix_type full
_refine_ls_number_parameters 184
_refine_ls_number_reflns 3614
_refine_ls_number_restraints 0
_refine_ls_restrained_S_all 1.024
_refine_ls_R_factor_all 0.0715
_refine_ls_R_factor_gt 0.0459
_refine_ls_shift/su_max 0.000
_refine_ls_shift/su_mean 0.000
_refine_ls_structure_factor_coef Fsqd
_refine_ls_weighting_details 'w=1/[\s^2^(Fo^2^)+(0.0530P)^2^+1.4276P] where P=(Fo^2^+2Fc^2^)/3'
_refine_ls_weighting_scheme calc
_refine_ls_wR_factor_gt 0.1156
_refine_ls_wR_factor_ref 0.1333
_reflns_number_gt 2502
_reflns_number_total 3614
_reflns_threshold_expression 'I > 2\s(I)'
_cod_data_source_file rz4020sup1.cif
_cod_data_source_block I
_cod_database_code 1548787
_shelx_space_group_comment
;
The symmetry employed for this shelxl refinement is uniquely defined
by the following loop, which should always be used as a source of
symmetry information in preference to the above space-group names.
They are only intended as comments.
;

loop_
_space_group_symop_operation_xyz
'x, y, z'
'-x, y, -z+1/2'
'x+1/2, y+1/2, z'
'-x+1/2, y+1/2, -z+1/2'
'-x, -y, -z'
'x, -y, z-1/2'
'-x+1/2, -y+1/2, -z'
'x+1/2, -y+1/2, z-1/2'

loop_
_atom_site_type_symbol
_atom_site_label
_atom_site_fract_x
_atom_site_fract_y
_atom_site_fract_z
_atom_site_U_iso_or_equiv
_atom_site_adp_type
_atom_site_calc_flag
_atom_site_occupancy
C C1 0.37406(10) 0.29201(18) 0.92689(19) 0.0762(6) Uani d 1
H H1A 0.3622 0.2494 0.9966 0.114 Uiso calc 1
H H1B 0.3392 0.3247 0.8740 0.114 Uiso calc 1
H H1C 0.4013 0.3482 0.9651 0.114 Uiso calc 1
C C2 0.40429(7) 0.21998(14) 0.84101(16) 0.0561(4) Uani d 1
C C3 0.41421(6) 0.26245(11) 0.71114(14) 0.0431(3) Uani d 1
C C4 0.42533(6) 0.19789(12) 0.61119(15) 0.0457(3) Uani d 1
C C5 0.45892(6) 0.35303(12) 0.49448(16) 0.0479(4) Uani d 1
C C6 0.41194(6) 0.38466(11) 0.69024(14) 0.0416(3) Uani d 1
H H6 0.4274 0.4189 0.7762 0.050 Uiso calc 1
C C7 0.42452(8) 0.07574(13) 0.6116(2) 0.0642(5) Uani d 1
H H7A 0.4647 0.0487 0.6187 0.096 Uiso calc 1
H H7B 0.4005 0.0499 0.5304 0.096 Uiso calc 1
H H7C 0.4078 0.0503 0.6859 0.096 Uiso calc 1
C C8 0.43732(9) 0.18379(16) 0.37151(19) 0.0668(5) Uani d 1
H H8A 0.4576 0.2249 0.3116 0.080 Uiso calc 1
H H8B 0.4586 0.1154 0.3915 0.080 Uiso calc 1
C C9 0.37589(10) 0.16135(14) 0.30636(17) 0.0616(5) Uani d 1
C C10 0.32600(12) 0.14343(18) 0.2591(2) 0.0814(6) Uani d 1
H H10 0.2863 0.1292 0.2215 0.098 Uiso calc 1
C C11 0.34962(6) 0.43142(11) 0.64005(14) 0.0416(3) Uani d 1
C C12 0.33358(8) 0.52996(13) 0.68949(18) 0.0598(4) Uani d 1
H H12 0.3606 0.5657 0.7547 0.072 Uiso calc 1
C C13 0.27831(9) 0.57605(15) 0.6439(2) 0.0710(5) Uani d 1
H H13 0.2682 0.6419 0.6793 0.085 Uiso calc 1
C C14 0.23830(8) 0.52553(16) 0.54682(19) 0.0661(5) Uani d 1
H H14 0.2010 0.5569 0.5159 0.079 Uiso calc 1
C C15 0.25341(8) 0.42845(17) 0.49538(18) 0.0654(5) Uani d 1
H H15 0.2264 0.3942 0.4288 0.078 Uiso calc 1
C C16 0.30871(7) 0.38075(14) 0.54179(16) 0.0540(4) Uani d 1
H H16 0.3184 0.3144 0.5068 0.065 Uiso calc 1
N N1 0.43908(6) 0.24585(10) 0.49518(13) 0.0492(3) Uani d 1
N N2 0.45282(5) 0.41268(10) 0.60009(13) 0.0475(3) Uani d 1
H H2 0.4741 0.4709 0.6161 0.057 Uiso calc 1
O O1 0.42141(8) 0.12989(12) 0.88272(15) 0.0905(5) Uani d 1
O O2 0.48212(6) 0.38750(10) 0.40209(12) 0.0675(4) Uani d 1

loop_
_atom_site_aniso_label
_atom_site_aniso_U_11
_atom_site_aniso_U_22
_atom_site_aniso_U_33
_atom_site_aniso_U_12
_atom_site_aniso_U_13
_atom_site_aniso_U_23
C1 0.0941(14) 0.0835(14) 0.0571(11) -0.0056(11) 0.0301(10) 0.0089(10)
C2 0.0586(9) 0.0570(9) 0.0511(9) -0.0103(7) 0.0057(7) 0.0122(7)
C3 0.0382(7) 0.0428(7) 0.0473(8) -0.0046(5) 0.0048(6) 0.0070(6)
C4 0.0380(7) 0.0426(7) 0.0560(9) -0.0023(6) 0.0071(6) 0.0068(6)
C5 0.0386(7) 0.0504(8) 0.0552(9) -0.0059(6) 0.0101(6) 0.0078(7)
C6 0.0413(7) 0.0419(7) 0.0404(7) -0.0077(5) 0.0039(6) 0.0016(6)
C7 0.0699(11) 0.0420(8) 0.0797(12) 0.0004(8) 0.0107(9) 0.0044(8)
C8 0.0777(12) 0.0605(10) 0.0713(11) -0.0010(9) 0.0380(10) -0.0101(9)
C9 0.0905(14) 0.0508(9) 0.0465(9) -0.0035(9) 0.0206(9) -0.0069(7)
C10 0.1027(17) 0.0762(14) 0.0599(12) -0.0077(12) 0.0005(11) -0.0086(10)
C11 0.0432(7) 0.0411(7) 0.0405(7) -0.0043(6) 0.0077(6) 0.0031(6)
C12 0.0630(10) 0.0492(9) 0.0643(10) -0.0009(7) 0.0040(8) -0.0085(8)
C13 0.0704(12) 0.0539(10) 0.0884(14) 0.0140(9) 0.0133(10) -0.0021(10)
C14 0.0553(10) 0.0698(12) 0.0730(12) 0.0148(8) 0.0107(9) 0.0146(9)
C15 0.0486(9) 0.0828(13) 0.0600(10) 0.0009(8) -0.0028(8) -0.0049(9)
C16 0.0482(8) 0.0573(9) 0.0546(9) -0.0004(7) 0.0039(7) -0.0107(7)
N1 0.0504(7) 0.0467(7) 0.0537(7) -0.0039(5) 0.0180(6) -0.0010(6)
N2 0.0425(6) 0.0443(6) 0.0556(8) -0.0130(5) 0.0087(5) 0.0035(6)
O1 0.1257(13) 0.0719(9) 0.0762(9) 0.0121(8) 0.0239(9) 0.0339(8)
O2 0.0714(8) 0.0715(8) 0.0659(7) -0.0185(6) 0.0294(6) 0.0075(6)

loop_
_atom_type_symbol
_atom_type_description
_atom_type_scat_dispersion_real
_atom_type_scat_dispersion_imag
_atom_type_scat_source
C C 0.0033 0.0016 'International Tables Vol C Tables 4.2.6.8 and 6.1.1.4'
H H 0.0000 0.0000 'International Tables Vol C Tables 4.2.6.8 and 6.1.1.4'
N N 0.0061 0.0033 'International Tables Vol C Tables 4.2.6.8 and 6.1.1.4'
O O 0.0106 0.0060 'International Tables Vol C Tables 4.2.6.8 and 6.1.1.4'

loop_
_geom_angle_atom_site_label_1
_geom_angle_atom_site_label_2
_geom_angle_atom_site_label_3
_geom_angle
C2 C1 H1A 109.5
C2 C1 H1B 109.5
H1A C1 H1B 109.5
C2 C1 H1C 109.5
H1A C1 H1C 109.5
H1B C1 H1C 109.5
O1 C2 C3 122.76(17)
O1 C2 C1 118.65(16)
C3 C2 C1 118.55(15)
C4 C3 C2 123.42(14)
C4 C3 C6 118.66(13)
C2 C3 C6 117.92(13)
C3 C4 N1 119.44(13)
C3 C4 C7 125.43(14)
N1 C4 C7 115.12(14)
O2 C5 N2 123.52(14)
O2 C5 N1 120.68(15)
N2 C5 N1 115.77(13)
N2 C6 C3 108.24(11)
N2 C6 C11 110.69(11)
C3 C6 C11 115.19(11)
N2 C6 H6 107.5
C3 C6 H6 107.5
C11 C6 H6 107.5
C4 C7 H7A 109.5
C4 C7 H7B 109.5
H7A C7 H7B 109.5
C4 C7 H7C 109.5
H7A C7 H7C 109.5
H7B C7 H7C 109.5
C9 C8 N1 111.51(13)
C9 C8 H8A 109.3
N1 C8 H8A 109.3
C9 C8 H8B 109.3
N1 C8 H8B 109.3
H8A C8 H8B 108.0
C10 C9 C8 177.27(19)
C9 C10 H10 180.0
C12 C11 C16 118.11(14)
C12 C11 C6 119.59(13)
C16 C11 C6 122.25(13)
C13 C12 C11 121.18(16)
C13 C12 H12 119.4
C11 C12 H12 119.4
C14 C13 C12 120.28(17)
C14 C13 H13 119.9
C12 C13 H13 119.9
C13 C14 C15 119.60(17)
C13 C14 H14 120.2
C15 C14 H14 120.2
C14 C15 C16 120.55(17)
C14 C15 H15 119.7
C16 C15 H15 119.7
C11 C16 C15 120.29(16)
C11 C16 H16 119.9
C15 C16 H16 119.9
C5 N1 C4 121.35(13)
C5 N1 C8 116.37(13)
C4 N1 C8 122.15(13)
C5 N2 C6 123.52(12)
C5 N2 H2 118.2
C6 N2 H2 118.2

loop_
_geom_bond_atom_site_label_1
_geom_bond_atom_site_label_2
_geom_bond_distance
C1 C2 1.495(3)
C1 H1A 0.9600
C1 H1B 0.9600
C1 H1C 0.9600
C2 O1 1.222(2)
C2 C3 1.480(2)
C3 C4 1.351(2)
C3 C6 1.5131(19)
C4 N1 1.4075(19)
C4 C7 1.498(2)
C5 O2 1.2349(18)
C5 N2 1.331(2)
C5 N1 1.3892(19)
C6 N2 1.4600(17)
C6 C11 1.5248(19)
C6 H6 0.9800
C7 H7A 0.9600
C7 H7B 0.9600
C7 H7C 0.9600
C8 C9 1.457(3)
C8 N1 1.470(2)
C8 H8A 0.9700
C8 H8B 0.9700
C9 C10 1.167(3)
C10 H10 0.9300
C11 C12 1.383(2)
C11 C16 1.385(2)
C12 C13 1.377(2)
C12 H12 0.9300
C13 C14 1.366(3)
C13 H13 0.9300
C14 C15 1.369(3)
C14 H14 0.9300
C15 C16 1.387(2)
C15 H15 0.9300
C16 H16 0.9300
N2 H2 0.8600

loop_
_geom_hbond_atom_site_label_D
_geom_hbond_atom_site_label_H
_geom_hbond_atom_site_label_A
_geom_hbond_site_symmetry_A
_geom_hbond_distance_DH
_geom_hbond_distance_HA
_geom_hbond_distance_DA
_geom_hbond_angle_DHA
C7 H7C O1 . 0.96 2.21 2.862(3) 124.5
N2 H2 O2 5_666 0.86 2.02 2.8612(17) 164.0

_cod_database_fobs_code 1548787
